data_1510942
loop_
_publ_author_name
'Pramatus, S.'
'Rundqvist, S.'

_publ_section_title
;
 Crystal Structure Refinements of Ni3 B, o-Ni4 B3, and m-Ni4 B3
;
_journal_name_full 'Acta Chemica Scandinavica (1-27,1973-42,1988)'
_journal_page_first 191
_journal_page_last 194
_journal_paper_doi 10.3891/acta.chem.scand.21-0191
_journal_volume 21
_journal_year 1967
_chemical_formula_sum 'B3 Ni4'
_chemical_name_systematic 'Ni4 B3'
_space_group_IT_number 15
_symmetry_space_group_name_Hall '-C 2yc'
_symmetry_space_group_name_H-M 'C 1 2/c 1'
_cell_angle_alpha 90
_cell_angle_beta 103.315
_cell_angle_gamma 90
_cell_formula_units_Z 4
_cell_length_a 6.4282
_cell_length_b 4.8795
_cell_length_c 7.819
_cell_volume 238.661
_citation_journal_id_ASTM ACSAA4
_cod_data_source_file boron_472.cif
_cod_data_source_block B3Ni4
_cod_original_cell_volume 238.6611
_cod_database_code 1510942

loop_
_symmetry_equiv_pos_as_xyz
x,y,z
-x,y,-z+1/2
-x,-y,-z
x,-y,z-1/2
x+1/2,y+1/2,z
-x+1/2,y+1/2,-z+1/2
-x+1/2,-y+1/2,-z
x+1/2,-y+1/2,z-1/2

loop_
_atom_site_label
_atom_site_type_symbol
_atom_site_fract_x
_atom_site_fract_y
_atom_site_fract_z
_atom_site_occupancy
_atom_site_U_iso_or_equiv
B1 B 0.2324 0.923 0.4396 1 0.0
Ni2 Ni 0.2024 0.5695 0.2864 1 0.0
B2 B 0 0.9358 0.25 1 0.0
Ni1 Ni 0.0442 0.2481 0.4835 1 0.0
